data_4330436
loop_
_publ_author_name
'Caroline T. Saouma'
'Connie C. Lu'
'Jonas C. Peters'

_publ_section_title
;
 Mononuclear Five- and Six-Coordinate Iron Hydrazido and Hydrazine Species
;
_journal_name_full 'Inorganic Chemistry'
_journal_page_first 10043
_journal_page_last 10054
_journal_paper_doi 10.1021/ic301704f
_journal_volume 51
_journal_year 2012
_chemical_formula_sum 'C127 H104 B Fe N0 O4 P3'
_chemical_formula_weight 1853.67
_chemical_name_systematic
; 
 ? 
;
_space_group_IT_number 2
_symmetry_cell_setting triclinic
_symmetry_space_group_name_Hall '-P 1'
_symmetry_space_group_name_H-M 'P -1'
_atom_sites_solution_hydrogens geom
_atom_sites_solution_primary direct
_atom_sites_solution_secondary difmap
_audit_creation_method SHELXL-97
_cell_angle_alpha 83.028(2)
_cell_angle_beta 81.3610(10)
_cell_angle_gamma 67.6940(10)
_cell_formula_units_Z 2
_cell_length_a 14.9321(3)
_cell_length_b 16.5020(4)
_cell_length_c 21.5928(6)
_cell_measurement_reflns_used 9560
_cell_measurement_temperature 100(2)
_cell_measurement_theta_max 68.92
_cell_measurement_theta_min 2.90
_cell_volume 4854.6(2)
_computing_cell_refinement 'Bruker SAINT'
_computing_data_collection 'Bruker APEX2'
_computing_data_reduction 'Bruker SAINT'
_computing_molecular_graphics 'Bruker SHELXTL'
_computing_publication_material 'Bruker SHELXTL'
_computing_structure_refinement 'SHELXL-97 (Sheldrick, 2008)'
_computing_structure_solution 'SHELXS-97 (Sheldrick, 2008)'
_diffrn_ambient_temperature 100(2)
_diffrn_detector_area_resol_mean 8.3
_diffrn_measured_fraction_theta_full 0.978
_diffrn_measured_fraction_theta_max 0.978
_diffrn_measurement_device_type 'Bruker APEX-II CCD'
_diffrn_measurement_method '\f and \w scans'
_diffrn_radiation_monochromator graphite
_diffrn_radiation_source 'fine-focus sealed tube'
_diffrn_radiation_type CuK\a
_diffrn_radiation_wavelength 1.54178
_diffrn_reflns_av_R_equivalents 0.0318
_diffrn_reflns_av_sigmaI/netI 0.0205
_diffrn_reflns_limit_h_max 17
_diffrn_reflns_limit_h_min -17
_diffrn_reflns_limit_k_max 18
_diffrn_reflns_limit_k_min -14
_diffrn_reflns_limit_l_max 25
_diffrn_reflns_limit_l_min -25
_diffrn_reflns_number 92126
_diffrn_reflns_theta_full 63.72
_diffrn_reflns_theta_max 63.72
_diffrn_reflns_theta_min 2.07
_exptl_absorpt_coefficient_mu 2.158
_exptl_absorpt_correction_T_max 0.5833
_exptl_absorpt_correction_T_min 0.4434
_exptl_absorpt_correction_type multi-scan
_exptl_absorpt_process_details 'SADABS (Sheldrick, 2008)'
_exptl_crystal_colour orange
_exptl_crystal_density_diffrn 1.268
_exptl_crystal_description block
_exptl_crystal_F_000 1948
_exptl_crystal_size_max 0.45
_exptl_crystal_size_mid 0.30
_exptl_crystal_size_min 0.28
_refine_diff_density_max 0.510
_refine_diff_density_min -0.298
_refine_diff_density_rms 0.044
_refine_ls_extinction_method none
_refine_ls_goodness_of_fit_ref 1.028
_refine_ls_hydrogen_treatment mixed
_refine_ls_matrix_type full
_refine_ls_number_parameters 1342
_refine_ls_number_reflns 15678
_refine_ls_number_restraints 2139
_refine_ls_restrained_S_all 0.971
_refine_ls_R_factor_all 0.0450
_refine_ls_R_factor_gt 0.0411
_refine_ls_shift/su_max 0.002
_refine_ls_shift/su_mean 0.000
_refine_ls_structure_factor_coef Fsqd
_refine_ls_weighting_details 'calc w=1/[\s^2^(Fo^2^)+(0.0576P)^2^+3.5302P] where P=(Fo^2^+2Fc^2^)/3'
_refine_ls_weighting_scheme calc
_refine_ls_wR_factor_gt 0.1079
_refine_ls_wR_factor_ref 0.1110
_reflns_number_gt 14443
_reflns_number_total 15678
_reflns_threshold_expression >2sigma(I)
_cod_data_source_file ic301704f_si_002_14.cif
_cod_data_source_block FeOArOH
_cod_database_code 4330436

loop_
_symmetry_equiv_pos_as_xyz
'x, y, z'
'-x, -y, -z'

loop_
_atom_site_label
_atom_site_type_symbol
_atom_site_fract_x
_atom_site_fract_y
_atom_site_fract_z
_atom_site_U_iso_or_equiv
_atom_site_adp_type
_atom_site_occupancy
_atom_site_symmetry_multiplicity
_atom_site_calc_flag
_atom_site_refinement_flags
_atom_site_disorder_assembly
_atom_site_disorder_group
Fe1 Fe 1.24407(2) 0.673446(19) -0.259988(13) 0.02374(8) Uani 1 1 d U . .
O1 O 1.14759(11) 0.63147(10) -0.22393(8) 0.0428(4) Uani 1 1 d U . .
H1O H 1.1743(19) 0.2800(17) -0.2530(8) 0.051 Uiso 1 1 d D . .
C118 C 1.14956(15) 0.55031(14) -0.22322(10) 0.0333(5) Uani 1 1 d U . .
C119 C 1.20047(16) 0.49476(15) -0.27083(11) 0.0388(5) Uani 1 1 d U . .
H119 H 1.2341 0.5157 -0.3060 0.047 Uiso 1 1 calc R . .
C120 C 1.20309(17) 0.40900(16) -0.26791(11) 0.0407(5) Uani 1 1 d U . .
H120 H 1.2397 0.3716 -0.3003 0.049 Uiso 1 1 calc R . .
C121 C 1.15220(17) 0.37870(15) -0.21776(11) 0.0396(5) Uani 1 1 d U . .
C122 C 1.09891(18) 0.43372(15) -0.17092(11) 0.0417(5) Uani 1 1 d U . .
H122 H 1.0626 0.4135 -0.1370 0.050 Uiso 1 1 calc R . .
C123 C 1.09829(17) 0.51767(15) -0.17328(11) 0.0387(5) Uani 1 1 d U . .
H123 H 1.0623 0.5543 -0.1403 0.046 Uiso 1 1 calc R . .
O2 O 1.15261(15) 0.29435(12) -0.21126(9) 0.0566(5) Uani 1 1 d DU . .
B1 B 1.38076(16) 0.80953(14) -0.30325(10) 0.0235(4) Uani 1 1 d DU . .
C1 C 1.43966(14) 0.87271(13) -0.33445(9) 0.0262(4) Uani 1 1 d DU . .
C2 C 1.52293(16) 0.87402(14) -0.31425(10) 0.0341(5) Uani 1 1 d DU . .
H2 H 1.5471 0.8376 -0.2782 0.041 Uiso 1 1 calc R . .
C3 C 1.57238(19) 0.92674(17) -0.34483(11) 0.0437(6) Uani 1 1 d DU . .
H3 H 1.6292 0.9258 -0.3295 0.052 Uiso 1 1 calc R . .
C4 C 1.53897(19) 0.98057(16) -0.39761(11) 0.0436(6) Uani 1 1 d DU . .
H4 H 1.5725 1.0166 -0.4186 0.052 Uiso 1 1 calc R . .
C5 C 1.45653(17) 0.98089(14) -0.41900(10) 0.0380(5) Uani 1 1 d DU . .
H5 H 1.4324 1.0178 -0.4548 0.046 Uiso 1 1 calc R . .
C6 C 1.40901(15) 0.92784(13) -0.38850(9) 0.0317(4) Uani 1 1 d DU . .
H6 H 1.3530 0.9284 -0.4046 0.038 Uiso 1 1 calc R . .
C7 C 1.26402(13) 0.87524(12) -0.28367(9) 0.0244(4) Uani 1 1 d DU . .
H7A H 1.2491 0.9293 -0.3121 0.029 Uiso 1 1 calc R . .
H7B H 1.2579 0.8927 -0.2405 0.029 Uiso 1 1 calc R . .
P1 P 1.17339(3) 0.82808(3) -0.28695(2) 0.02482(11) Uani 1 1 d DU . .
C10 C 1.05681(14) 0.89380(12) -0.24479(8) 0.0249(4) Uani 1 1 d DU . .
C11 C 1.03897(14) 0.97737(12) -0.22675(9) 0.0259(4) Uani 1 1 d DU . .
H11 H 1.0898 0.9999 -0.2331 0.031 Uiso 1 1 calc R . .
C12 C 0.94636(14) 1.02825(12) -0.19926(8) 0.0256(4) Uani 1 1 d DU . .
C13 C 0.92272(14) 1.11960(13) -0.18175(9) 0.0293(4) Uani 1 1 d DU . .
C14 C 0.97388(16) 1.17101(14) -0.21219(10) 0.0349(5) Uani 1 1 d DU . .
H14 H 1.0279 1.1465 -0.2426 0.042 Uiso 1 1 calc R . .
C15 C 0.94626(18) 1.25825(15) -0.19834(12) 0.0428(6) Uani 1 1 d DU . .
H15 H 0.9817 1.2927 -0.2193 0.051 Uiso 1 1 calc R . .
C16 C 0.86806(18) 1.29466(15) -0.15449(12) 0.0463(6) Uani 1 1 d DU . .
H16 H 0.8487 1.3544 -0.1459 0.056 Uiso 1 1 calc R . .
C17 C 0.81810(17) 1.24428(15) -0.12310(11) 0.0424(6) Uani 1 1 d DU . .
H17 H 0.7648 1.2690 -0.0923 0.051 Uiso 1 1 calc R . .
C18 C 0.84526(15) 1.15755(14) -0.13626(10) 0.0341(5) Uani 1 1 d DU . .
H18 H 0.8106 1.1232 -0.1140 0.041 Uiso 1 1 calc R . .
C19 C 0.87372(14) 0.99301(13) -0.19063(9) 0.0261(4) Uani 1 1 d DU . .
H19 H 0.8106 1.0273 -0.1723 0.031 Uiso 1 1 calc R . .
C20 C 0.89005(14) 0.90937(13) -0.20785(8) 0.0259(4) Uani 1 1 d DU . .
C21 C 0.80778(15) 0.87748(13) -0.19823(9) 0.0293(4) Uani 1 1 d DU . .
C22 C 0.82130(17) 0.79109(15) -0.17845(11) 0.0394(5) Uani 1 1 d DU . .
H22 H 0.8853 0.7497 -0.1744 0.047 Uiso 1 1 calc R . .
C23 C 0.74251(19) 0.76399(17) -0.16442(12) 0.0466(6) Uani 1 1 d DU . .
H23 H 0.7530 0.7048 -0.1498 0.056 Uiso 1 1 calc R . .
C24 C 0.64996(18) 0.82194(17) -0.17153(11) 0.0432(6) Uani 1 1 d DU . .
H24 H 0.5963 0.8032 -0.1616 0.052 Uiso 1 1 calc R . .
C25 C 0.63512(17) 0.90735(16) -0.19314(11) 0.0400(5) Uani 1 1 d DU . .
H25 H 0.5712 0.9474 -0.1993 0.048 Uiso 1 1 calc R . .
C26 C 0.71273(15) 0.93529(15) -0.20601(10) 0.0343(5) Uani 1 1 d DU . .
H26 H 0.7013 0.9947 -0.2204 0.041 Uiso 1 1 calc R . .
C27 C 0.98313(14) 0.85935(13) -0.23435(9) 0.0264(4) Uani 1 1 d DU . .
H27 H 0.9965 0.8015 -0.2454 0.032 Uiso 1 1 calc R . .
C28 C 1.14530(14) 0.84652(14) -0.36860(9) 0.0299(4) Uani 1 1 d U . .
C29 C 1.12012(14) 0.78405(15) -0.39166(10) 0.0348(5) Uani 1 1 d U A .
H29 H 1.1137 0.7363 -0.3644 0.042 Uiso 1 1 calc R . .
C30 C 1.10405(15) 0.79074(17) -0.45482(11) 0.0436(6) Uani 1 1 d DU . .
C31 C 1.0712(19) 0.7286(9) -0.4802(10) 0.057(4) Uani 0.49(3) 1 d PDU A 1
C32 C 1.1023(17) 0.6421(9) -0.4573(9) 0.059(3) Uani 0.49(3) 1 d PDU A 1
H32 H 1.1399 0.6239 -0.4228 0.071 Uiso 0.49(3) 1 calc PR A 1
C33 C 1.0791(16) 0.5806(9) -0.4842(10) 0.072(4) Uani 0.49(3) 1 d PDU A 1
H33 H 1.1017 0.5207 -0.4688 0.087 Uiso 0.49(3) 1 calc PR A 1
C34 C 1.0231(14) 0.6082(10) -0.5332(8) 0.092(4) Uani 0.49(3) 1 d PDU A 1
H34 H 1.0085 0.5666 -0.5525 0.110 Uiso 0.49(3) 1 calc PR A 1
C35 C 0.9881(17) 0.6946(10) -0.5546(8) 0.105(4) Uani 0.49(3) 1 d PDU A 1
H35 H 0.9470 0.7130 -0.5873 0.127 Uiso 0.49(3) 1 calc PR A 1
C36 C 1.0122(15) 0.7555(10) -0.5288(8) 0.083(4) Uani 0.49(3) 1 d PDU A 1
H36 H 0.9885 0.8154 -0.5442 0.100 Uiso 0.49(3) 1 calc PR A 1
C231 C 1.0856(16) 0.7166(9) -0.4783(8) 0.051(2) Uani 0.51(3) 1 d PDU A 2
C232 C 1.1165(15) 0.6324(9) -0.4496(8) 0.061(3) Uani 0.51(3) 1 d PDU A 2
H232 H 1.1494 0.6210 -0.4133 0.073 Uiso 0.51(3) 1 calc PR A 2
C233 C 1.1009(15) 0.5630(11) -0.4726(10) 0.079(3) Uani 0.51(3) 1 d PDU A 2
H233 H 1.1199 0.5065 -0.4509 0.095 Uiso 0.51(3) 1 calc PR A 2
C234 C 1.0574(11) 0.5786(13) -0.5274(8) 0.092(4) Uani 0.51(3) 1 d PDU A 2
H234 H 1.0478 0.5324 -0.5444 0.111 Uiso 0.51(3) 1 calc PR A 2
C235 C 1.0284(11) 0.6611(14) -0.5569(5) 0.091(4) Uani 0.51(3) 1 d PDU A 2
H235 H 0.9998 0.6710 -0.5949 0.110 Uiso 0.51(3) 1 calc PR A 2
C236 C 1.0395(9) 0.7312(11) -0.5330(6) 0.072(3) Uani 0.51(3) 1 d PDU A 2
H236 H 1.0162 0.7883 -0.5535 0.086 Uiso 0.51(3) 1 calc PR A 2
C37 C 1.11602(16) 0.85986(18) -0.49352(11) 0.0447(6) Uani 1 1 d U A .
H37 H 1.1088 0.8629 -0.5368 0.054 Uiso 1 1 calc R . .
C38 C 1.13824(15) 0.92524(16) -0.47172(10) 0.0394(5) Uani 1 1 d DU . .
C39 C 1.14994(17) 0.99937(17) -0.51435(11) 0.0478(6) Uani 1 1 d DU A .
C40 C 1.11171(18) 1.0221(2) -0.57200(11) 0.0603(8) Uani 1 1 d DU . .
H40 H 1.0765 0.9904 -0.5841 0.072 Uiso 1 1 calc R A .
C41 C 1.1246(2) 1.0910(2) -0.61195(12) 0.0727(10) Uani 1 1 d DU A .
H41 H 1.1007 1.1036 -0.6518 0.087 Uiso 1 1 calc R . .
C42 C 1.1711(2) 1.1404(3) -0.59490(16) 0.0859(12) Uani 1 1 d DU . .
H42 H 1.1773 1.1887 -0.6216 0.103 Uiso 1 1 calc R A .
C43 C 1.2085(3) 1.1189(3) -0.53834(17) 0.0865(12) Uani 1 1 d DU A .
H43 H 1.2416 1.1522 -0.5259 0.104 Uiso 1 1 calc R . .
C44 C 1.1986(2) 1.0490(2) -0.49907(14) 0.0626(8) Uani 1 1 d DU . .
H44 H 1.2263 1.0350 -0.4605 0.075 Uiso 1 1 calc R A .
C45 C 1.15163(15) 0.91771(15) -0.40801(10) 0.0336(5) Uani 1 1 d U A .
H45 H 1.1653 0.9621 -0.3915 0.040 Uiso 1 1 calc R . .
C8 C 1.42616(13) 0.75242(12) -0.23871(8) 0.0215(4) Uani 1 1 d DU . .
H8A H 1.4321 0.7931 -0.2109 0.026 Uiso 1 1 calc R . .
H8B H 1.4925 0.7098 -0.2507 0.026 Uiso 1 1 calc R . .
P2 P 1.35273(3) 0.69292(3) -0.19499(2) 0.02153(11) Uani 1 1 d DU . .
C46 C 1.43164(14) 0.59450(12) -0.15260(8) 0.0241(4) Uani 1 1 d DU . .
C47 C 1.39667(14) 0.52702(12) -0.13528(9) 0.0265(4) Uani 1 1 d DU . .
H47 H 1.3358 0.5326 -0.1472 0.032 Uiso 1 1 calc R . .
C48 C 1.44980(14) 0.45103(13) -0.10062(9) 0.0287(4) Uani 1 1 d DU . .
C49 C 1.41319(15) 0.37812(13) -0.08250(10) 0.0340(5) Uani 1 1 d DU . .
C50 C 1.36186(15) 0.35613(14) -0.12230(11) 0.0367(5) Uani 1 1 d DU . .
H50 H 1.3470 0.3902 -0.1608 0.044 Uiso 1 1 calc R . .
C51 C 1.33199(16) 0.28553(15) -0.10692(13) 0.0468(6) Uani 1 1 d DU . .
H51 H 1.2985 0.2707 -0.1352 0.056 Uiso 1 1 calc R . .
C52 C 1.35109(17) 0.23688(17) -0.05046(15) 0.0561(7) Uani 1 1 d DU . .
H52 H 1.3312 0.1882 -0.0399 0.067 Uiso 1 1 calc R . .
C53 C 1.39907(18) 0.25899(16) -0.00933(13) 0.0539(7) Uani 1 1 d DU . .
H53 H 1.4104 0.2264 0.0300 0.065 Uiso 1 1 calc R . .
C54 C 1.43105(16) 0.32885(15) -0.02502(11) 0.0422(6) Uani 1 1 d DU . .
H54 H 1.4650 0.3430 0.0033 0.051 Uiso 1 1 calc R . .
C55 C 1.53964(15) 0.44454(13) -0.08507(9) 0.0295(4) Uani 1 1 d DU . .
H55 H 1.5767 0.3931 -0.0618 0.035 Uiso 1 1 calc R . .
C56 C 1.57734(14) 0.51058(13) -0.10239(9) 0.0278(4) Uani 1 1 d DU . .
C57 C 1.67422(15) 0.50056(12) -0.08559(9) 0.0291(4) Uani 1 1 d DU . .
C58 C 1.70485(16) 0.45786(14) -0.02807(10) 0.0338(5) Uani 1 1 d DU . .
H58 H 1.6641 0.4342 0.0000 0.041 Uiso 1 1 calc R . .
C59 C 1.79445(16) 0.44996(14) -0.01179(10) 0.0387(5) Uani 1 1 d DU . .
H59 H 1.8139 0.4220 0.0277 0.046 Uiso 1 1 calc R . .
C60 C 1.85537(17) 0.48239(14) -0.05242(11) 0.0396(5) Uani 1 1 d DU . .
H60 H 1.9166 0.4767 -0.0410 0.048 Uiso 1 1 calc R . .
C61 C 1.82693(16) 0.52349(14) -0.11031(11) 0.0365(5) Uani 1 1 d DU . .
H61 H 1.8692 0.5450 -0.1388 0.044 Uiso 1 1 calc R . .
C62 C 1.73652(15) 0.53294(13) -0.12618(10) 0.0323(5) Uani 1 1 d DU . .
H62 H 1.7169 0.5620 -0.1654 0.039 Uiso 1 1 calc R . .
C63 C 1.52149(14) 0.58650(12) -0.13654(9) 0.0264(4) Uani 1 1 d DU . .
H63 H 1.5453 0.6326 -0.1487 0.032 Uiso 1 1 calc R . .
C64 C 1.27543(13) 0.75847(12) -0.13055(8) 0.0228(4) Uani 1 1 d DU . .
C65 C 1.29827(14) 0.81757(12) -0.10127(9) 0.0243(4) Uani 1 1 d DU . .
H65 H 1.3574 0.8269 -0.1148 0.029 Uiso 1 1 calc R . .
C66 C 1.23442(14) 0.86343(12) -0.05182(9) 0.0250(4) Uani 1 1 d DU . .
C67 C 1.25994(14) 0.92493(13) -0.01923(9) 0.0264(4) Uani 1 1 d DU . .
C68 C 1.35515(15) 0.90334(14) -0.00605(10) 0.0322(4) Uani 1 1 d DU . .
H68 H 1.4039 0.8494 -0.0185 0.039 Uiso 1 1 calc R . .
C69 C 1.37986(16) 0.95943(15) 0.02502(10) 0.0374(5) Uani 1 1 d DU . .
H69 H 1.4452 0.9438 0.0335 0.045 Uiso 1 1 calc R . .
C70 C 1.30903(16) 1.03846(14) 0.04372(9) 0.0348(5) Uani 1 1 d DU . .
H70 H 1.3258 1.0770 0.0649 0.042 Uiso 1 1 calc R . .
C71 C 1.21418(16) 1.06054(14) 0.03135(9) 0.0336(5) Uani 1 1 d DU . .
H71 H 1.1656 1.1143 0.0442 0.040 Uiso 1 1 calc R . .
C72 C 1.18959(15) 1.00450(13) 0.00021(9) 0.0305(4) Uani 1 1 d DU . .
H72 H 1.1241 1.0204 -0.0080 0.037 Uiso 1 1 calc R . .
C73 C 1.14817(14) 0.84856(13) -0.03235(9) 0.0267(4) Uani 1 1 d DU . .
H73 H 1.1038 0.8811 0.0002 0.032 Uiso 1 1 calc R . .
C74 C 1.12542(14) 0.78721(13) -0.05942(9) 0.0255(4) Uani 1 1 d DU . .
C75 C 1.03986(14) 0.76242(13) -0.03408(9) 0.0279(4) Uani 1 1 d DU . .
C76 C 0.99952(14) 0.77346(13) 0.02845(9) 0.0297(4) Uani 1 1 d DU . .
H76 H 1.0215 0.8037 0.0539 0.036 Uiso 1 1 calc R . .
C77 C 0.92778(15) 0.74089(14) 0.05397(10) 0.0341(5) Uani 1 1 d DU . .
H77 H 0.9008 0.7493 0.0965 0.041 Uiso 1 1 calc R . .
C78 C 0.89551(15) 0.69634(15) 0.01771(11) 0.0366(5) Uani 1 1 d DU . .
H78 H 0.8483 0.6720 0.0357 0.044 Uiso 1 1 calc R . .
C79 C 0.93219(15) 0.68733(14) -0.04477(10) 0.0352(5) Uani 1 1 d DU . .
H79 H 0.9086 0.6583 -0.0701 0.042 Uiso 1 1 calc R . .
C80 C 1.00338(14) 0.72043(14) -0.07070(10) 0.0315(4) Uani 1 1 d DU . .
H80 H 1.0275 0.7144 -0.1139 0.038 Uiso 1 1 calc R . .
C81 C 1.18996(14) 0.74351(13) -0.10941(9) 0.0253(4) Uani 1 1 d DU . .
H81 H 1.1750 0.7027 -0.1293 0.030 Uiso 1 1 calc R . .
C9 C 1.39379(14) 0.74610(12) -0.36231(8) 0.0237(4) Uani 1 1 d DU . .
H9A H 1.4612 0.7317 -0.3832 0.028 Uiso 1 1 calc R . .
H9B H 1.3499 0.7831 -0.3933 0.028 Uiso 1 1 calc R . .
P3 P 1.37241(3) 0.64380(3) -0.34757(2) 0.02262(11) Uani 1 1 d DU . .
C82 C 1.48276(13) 0.55963(12) -0.31965(8) 0.0241(4) Uani 1 1 d DU . .
C83 C 1.47728(14) 0.48053(12) -0.29275(8) 0.0257(4) Uani 1 1 d DU . .
H83 H 1.4175 0.4716 -0.2899 0.031 Uiso 1 1 calc R . .
C84 C 1.55821(14) 0.41389(13) -0.26979(9) 0.0273(4) Uani 1 1 d DU . .
C85 C 1.55248(14) 0.32745(13) -0.24548(10) 0.0311(4) Uani 1 1 d DU . .
C86 C 1.60197(15) 0.27880(14) -0.19539(10) 0.0360(5) Uani 1 1 d DU . .
H86 H 1.6415 0.3002 -0.1766 0.043 Uiso 1 1 calc R . .
C87 C 1.59388(17) 0.19887(15) -0.17268(12) 0.0456(6) Uani 1 1 d DU . .
H87 H 1.6272 0.1665 -0.1381 0.055 Uiso 1 1 calc R . .
C88 C 1.53797(17) 0.16655(16) -0.20000(13) 0.0488(6) Uani 1 1 d DU . .
H88 H 1.5324 0.1122 -0.1842 0.059 Uiso 1 1 calc R . .
C89 C 1.48965(18) 0.21348(16) -0.25067(13) 0.0457(6) Uani 1 1 d DU . .
H89 H 1.4516 0.1909 -0.2699 0.055 Uiso 1 1 calc R . .
C90 C 1.49694(16) 0.29330(14) -0.27320(11) 0.0367(5) Uani 1 1 d DU . .
H90 H 1.4637 0.3252 -0.3079 0.044 Uiso 1 1 calc R . .
C91 C 1.64269(14) 0.43148(13) -0.27037(9) 0.0285(4) Uani 1 1 d DU . .
H91 H 1.6969 0.3882 -0.2525 0.034 Uiso 1 1 calc R . .
C92 C 1.64989(14) 0.51072(13) -0.29645(9) 0.0270(4) Uani 1 1 d DU . .
C93 C 1.74107(15) 0.52816(14) -0.29766(9) 0.0311(4) Uani 1 1 d DU . .
C94 C 1.83159(16) 0.45968(15) -0.29841(11) 0.0375(5) Uani 1 1 d DU . .
H94 H 1.8355 0.4010 -0.2992 0.045 Uiso 1 1 calc R . .
C95 C 1.91633(17) 0.47610(17) -0.29799(12) 0.0458(6) Uani 1 1 d DU . .
H95 H 1.9773 0.4285 -0.2982 0.055 Uiso 1 1 calc R . .
C96 C 1.91266(18) 0.56041(18) -0.29722(12) 0.0492(6) Uani 1 1 d DU . .
H96 H 1.9708 0.5714 -0.2978 0.059 Uiso 1 1 calc R . .
C97 C 1.82243(18) 0.62973(17) -0.29561(11) 0.0446(6) Uani 1 1 d DU . .
H97 H 1.8189 0.6882 -0.2944 0.054 Uiso 1 1 calc R . .
C98 C 1.73798(16) 0.61340(15) -0.29585(10) 0.0356(5) Uani 1 1 d DU . .
H98 H 1.6770 0.6611 -0.2948 0.043 Uiso 1 1 calc R . .
C99 C 1.56910(14) 0.57425(12) -0.32241(8) 0.0249(4) Uani 1 1 d DU . .
H99 H 1.5734 0.6276 -0.3420 0.030 Uiso 1 1 calc R . .
C100 C 1.36466(13) 0.60849(13) -0.42371(8) 0.0244(4) Uani 1 1 d DU . .
C101 C 1.37474(14) 0.52272(13) -0.43081(9) 0.0265(4) Uani 1 1 d DU . .
H101 H 1.3906 0.4800 -0.3964 0.032 Uiso 1 1 calc R . .
C102 C 1.36195(14) 0.49814(13) -0.48775(9) 0.0282(4) Uani 1 1 d DU . .
C103 C 1.36892(15) 0.40752(14) -0.49541(9) 0.0309(4) Uani 1 1 d DU . .
C104 C 1.43309(16) 0.33421(14) -0.46461(11) 0.0365(5) Uani 1 1 d DU . .
H104 H 1.4718 0.3420 -0.4364 0.044 Uiso 1 1 calc R . .
C105 C 1.44142(18) 0.24986(16) -0.47439(13) 0.0476(6) Uani 1 1 d DU . .
H105 H 1.4857 0.2007 -0.4530 0.057 Uiso 1 1 calc R . .
C106 C 1.38552(19) 0.23711(16) -0.51521(12) 0.0466(6) Uani 1 1 d DU . .
H106 H 1.3926 0.1794 -0.5228 0.056 Uiso 1 1 calc R . .
C107 C 1.31948(19) 0.30905(16) -0.54469(11) 0.0436(6) Uani 1 1 d DU . .
H107 H 1.2796 0.3008 -0.5719 0.052 Uiso 1 1 calc R . .
C108 C 1.31097(17) 0.39299(15) -0.53491(10) 0.0373(5) Uani 1 1 d DU . .
H108 H 1.2649 0.4418 -0.5554 0.045 Uiso 1 1 calc R . .
C109 C 1.34066(15) 0.56182(13) -0.53797(9) 0.0297(4) Uani 1 1 d DU . .
H109 H 1.3346 0.5454 -0.5774 0.036 Uiso 1 1 calc R . .
C110 C 1.32806(14) 0.64864(13) -0.53179(9) 0.0282(4) Uani 1 1 d DU . .
C111 C 1.29887(15) 0.71746(14) -0.58408(9) 0.0313(4) Uani 1 1 d DU . .
C112 C 1.32793(15) 0.78914(14) -0.59193(10) 0.0338(5) Uani 1 1 d DU . .
H112 H 1.3697 0.7932 -0.5643 0.041 Uiso 1 1 calc R . .
C113 C 1.29709(17) 0.85486(15) -0.63926(10) 0.0405(5) Uani 1 1 d DU . .
H113 H 1.3180 0.9032 -0.6439 0.049 Uiso 1 1 calc R . .
C114 C 1.23640(18) 0.84998(16) -0.67932(11) 0.0462(6) Uani 1 1 d DU . .
H114 H 1.2149 0.8950 -0.7117 0.055 Uiso 1 1 calc R . .
C115 C 1.20681(19) 0.77962(17) -0.67246(11) 0.0481(6) Uani 1 1 d DU . .
H115 H 1.1648 0.7763 -0.7002 0.058 Uiso 1 1 calc R . .
C116 C 1.23778(17) 0.71336(15) -0.62530(10) 0.0400(5) Uani 1 1 d DU . .
H116 H 1.2171 0.6650 -0.6212 0.048 Uiso 1 1 calc R . .
C117 C 1.34039(14) 0.67115(13) -0.47405(9) 0.0268(4) Uani 1 1 d DU . .
H117 H 1.3321 0.7301 -0.4691 0.032 Uiso 1 1 calc R . .
C300 C 1.2210(4) 0.0643(3) -0.1648(2) 0.0638(12) Uani 0.678(4) 1 d PDU B 1
H30A H 1.2729 0.0065 -0.1602 0.096 Uiso 0.678(4) 1 calc PR B 1
H30B H 1.1589 0.0613 -0.1446 0.096 Uiso 0.678(4) 1 calc PR B 1
H30C H 1.2361 0.1073 -0.1450 0.096 Uiso 0.678(4) 1 calc PR B 1
O301 O 1.21383(19) 0.09012(17) -0.22904(13) 0.0502(7) Uani 0.678(4) 1 d PDU B 1
C302 C 1.3017(5) 0.0941(5) -0.2630(4) 0.0605(16) Uani 0.678(4) 1 d PDU B 1
H30D H 1.3521 0.0343 -0.2649 0.073 Uiso 0.678(4) 1 calc PR B 1
H30E H 1.3258 0.1300 -0.2413 0.073 Uiso 0.678(4) 1 calc PR B 1
C303 C 1.2838(4) 0.1333(4) -0.3271(3) 0.0685(14) Uani 0.678(4) 1 d PDU B 1
H30F H 1.3463 0.1290 -0.3524 0.082 Uiso 0.678(4) 1 calc PR B 1
H30G H 1.2534 0.1011 -0.3475 0.082 Uiso 0.678(4) 1 calc PR B 1
O304 O 1.2205(3) 0.2237(3) -0.32421(18) 0.0671(10) Uani 0.678(4) 1 d PDU B 1
C305 C 1.2019(5) 0.2686(5) -0.3829(2) 0.096(2) Uani 0.678(4) 1 d PDU B 1
H30H H 1.2636 0.2646 -0.4080 0.144 Uiso 0.678(4) 1 calc PR B 1
H30I H 1.1615 0.3305 -0.3773 0.144 Uiso 0.678(4) 1 calc PR B 1
H30J H 1.1675 0.2424 -0.4046 0.144 Uiso 0.678(4) 1 calc PR B 1
C400 C 1.3544(11) 0.0667(9) -0.1263(5) 0.098(4) Uani 0.322(4) 1 d PDU B 2
H40A H 1.2887 0.0980 -0.1062 0.147 Uiso 0.322(4) 1 calc PR B 2
H40B H 1.4012 0.0841 -0.1093 0.147 Uiso 0.322(4) 1 calc PR B 2
H40C H 1.3710 0.0033 -0.1180 0.147 Uiso 0.322(4) 1 calc PR B 2
O401 O 1.3579(5) 0.0877(5) -0.1907(3) 0.075(2) Uani 0.322(4) 1 d PDU B 2
C402 C 1.2891(9) 0.0710(7) -0.2173(6) 0.073(3) Uani 0.322(4) 1 d PDU B 2
H40D H 1.2233 0.1076 -0.1988 0.088 Uiso 0.322(4) 1 calc PR B 2
H40E H 1.2972 0.0086 -0.2076 0.088 Uiso 0.322(4) 1 calc PR B 2
C403 C 1.2977(16) 0.0900(9) -0.2859(7) 0.076(5) Uani 0.322(4) 1 d PDU B 2
H40F H 1.3668 0.0642 -0.3036 0.092 Uiso 0.322(4) 1 calc PR B 2
H40G H 1.2603 0.0630 -0.3049 0.092 Uiso 0.322(4) 1 calc PR B 2
O404 O 1.2618(7) 0.1812(6) -0.3006(4) 0.080(2) Uani 0.322(4) 1 d PDU B 2
C405 C 1.2728(14) 0.2003(9) -0.3661(5) 0.109(5) Uani 0.322(4) 1 d PDU B 2
H40H H 1.3408 0.1701 -0.3829 0.164 Uiso 0.322(4) 1 calc PR B 2
H40I H 1.2547 0.2638 -0.3752 0.164 Uiso 0.322(4) 1 calc PR B 2
H40J H 1.2306 0.1803 -0.3858 0.164 Uiso 0.322(4) 1 calc PR B 2

loop_
_atom_site_aniso_label
_atom_site_aniso_U_11
_atom_site_aniso_U_22
_atom_site_aniso_U_33
_atom_site_aniso_U_23
_atom_site_aniso_U_13
_atom_site_aniso_U_12
Fe1 0.02522(16) 0.02339(17) 0.02244(16) -0.00495(12) -0.00173(12) -0.00815(12)
O1 0.0400(9) 0.0392(9) 0.0526(10) -0.0114(7) 0.0078(7) -0.0209(7)
C118 0.0295(11) 0.0342(12) 0.0383(12) -0.0053(9) -0.0061(9) -0.0123(9)
C119 0.0365(12) 0.0413(13) 0.0427(13) -0.0062(10) 0.0022(10) -0.0205(10)
C120 0.0407(12) 0.0413(13) 0.0428(13) -0.0157(10) 0.0041(10) -0.0175(10)
C121 0.0442(13) 0.0342(13) 0.0441(13) -0.0044(10) 0.0002(10) -0.0200(10)
C122 0.0476(13) 0.0379(13) 0.0374(12) -0.0026(10) 0.0039(10) -0.0163(10)
C123 0.0420(12) 0.0374(13) 0.0364(12) -0.0078(9) 0.0005(10) -0.0146(10)
O2 0.0741(13) 0.0404(10) 0.0564(11) -0.0155(8) 0.0198(10) -0.0287(9)
B1 0.0264(11) 0.0229(11) 0.0194(10) -0.0032(8) -0.0035(8) -0.0060(8)
C1 0.0308(10) 0.0233(10) 0.0206(9) -0.0058(7) 0.0005(8) -0.0054(8)
C2 0.0417(12) 0.0373(12) 0.0264(10) -0.0002(8) -0.0034(9) -0.0188(10)
C3 0.0501(14) 0.0519(15) 0.0393(13) -0.0054(10) -0.0021(10) -0.0305(12)
C4 0.0575(15) 0.0401(14) 0.0367(12) -0.0019(10) 0.0073(11) -0.0268(11)
C5 0.0480(13) 0.0316(12) 0.0279(11) 0.0020(9) 0.0021(9) -0.0109(10)
C6 0.0360(11) 0.0280(11) 0.0260(10) -0.0020(8) -0.0004(8) -0.0073(9)
C7 0.0282(10) 0.0223(10) 0.0211(9) -0.0023(7) -0.0046(7) -0.0066(8)
P1 0.0251(2) 0.0239(3) 0.0228(2) -0.00501(18) -0.00387(18) -0.00454(19)
C10 0.0270(10) 0.0247(10) 0.0197(9) -0.0013(7) -0.0056(7) -0.0049(8)
C11 0.0292(10) 0.0251(10) 0.0231(9) -0.0008(7) -0.0045(8) -0.0093(8)
C12 0.0297(10) 0.0249(10) 0.0198(9) -0.0011(7) -0.0055(7) -0.0066(8)
C13 0.0311(10) 0.0264(10) 0.0291(10) -0.0026(8) -0.0123(8) -0.0058(8)
C14 0.0360(11) 0.0299(12) 0.0395(12) -0.0021(9) -0.0109(9) -0.0107(9)
C15 0.0525(14) 0.0319(12) 0.0521(14) 0.0035(10) -0.0253(11) -0.0195(11)
C16 0.0545(15) 0.0276(12) 0.0544(15) -0.0112(10) -0.0259(12) -0.0026(10)
C17 0.0441(13) 0.0350(13) 0.0429(13) -0.0134(10) -0.0159(10) -0.0014(10)
C18 0.0348(11) 0.0313(11) 0.0324(11) -0.0068(9) -0.0092(9) -0.0047(9)
C19 0.0270(10) 0.0271(10) 0.0209(9) -0.0013(7) -0.0039(7) -0.0057(8)
C20 0.0296(10) 0.0274(10) 0.0194(9) 0.0012(7) -0.0068(7) -0.0085(8)
C21 0.0355(11) 0.0333(11) 0.0218(9) -0.0019(8) -0.0055(8) -0.0148(9)
C22 0.0398(12) 0.0371(13) 0.0452(13) 0.0011(10) -0.0137(10) -0.0167(10)
C23 0.0540(15) 0.0422(14) 0.0543(15) 0.0055(11) -0.0178(12) -0.0280(12)
C24 0.0456(13) 0.0567(16) 0.0391(13) -0.0017(11) -0.0110(10) -0.0303(12)
C25 0.0357(12) 0.0507(14) 0.0381(12) -0.0089(10) -0.0062(9) -0.0184(10)
C26 0.0347(11) 0.0369(12) 0.0325(11) -0.0055(9) -0.0044(9) -0.0135(9)
C27 0.0335(10) 0.0218(10) 0.0231(9) -0.0008(7) -0.0087(8) -0.0074(8)
C28 0.0230(10) 0.0345(11) 0.0266(10) -0.0102(8) -0.0049(8) -0.0011(8)
C29 0.0241(10) 0.0412(13) 0.0355(11) -0.0153(9) -0.0018(8) -0.0047(9)
C30 0.0241(11) 0.0612(15) 0.0413(13) -0.0274(11) -0.0039(9) -0.0037(10)
C31 0.043(10) 0.075(5) 0.059(6) -0.027(5) -0.005(5) -0.020(5)
C32 0.038(7) 0.082(5) 0.071(6) -0.029(5) -0.006(4) -0.030(5)
C33 0.056(10) 0.078(5) 0.097(7) -0.038(5) 0.001(5) -0.034(5)
C34 0.077(10) 0.110(7) 0.116(8) -0.048(7) -0.022(7) -0.048(7)
C35 0.097(10) 0.122(8) 0.112(8) -0.045(6) -0.049(7) -0.033(7)
C36 0.077(10) 0.100(6) 0.081(7) -0.035(5) -0.032(7) -0.025(6)
C231 0.017(4) 0.090(5) 0.050(6) -0.050(5) 0.006(3) -0.013(4)
C232 0.024(5) 0.077(4) 0.089(7) -0.065(4) 0.006(4) -0.014(4)
C233 0.037(7) 0.115(7) 0.108(9) -0.079(6) 0.019(5) -0.043(6)
C234 0.053(7) 0.157(8) 0.099(7) -0.099(7) 0.027(5) -0.061(7)
C235 0.054(6) 0.178(10) 0.068(5) -0.083(6) 0.015(4) -0.058(7)
C236 0.038(5) 0.138(8) 0.050(4) -0.053(5) 0.004(3) -0.035(5)
C37 0.0265(11) 0.0679(16) 0.0288(11) -0.0164(11) -0.0055(9) -0.0006(10)
C38 0.0257(11) 0.0529(14) 0.0276(11) -0.0074(10) -0.0055(8) 0.0013(9)
C39 0.0332(12) 0.0603(16) 0.0287(11) 0.0020(10) -0.0045(9) 0.0053(11)
C40 0.0369(13) 0.084(2) 0.0285(12) -0.0026(12) -0.0027(10) 0.0122(13)
C41 0.0475(16) 0.096(2) 0.0288(13) 0.0151(14) -0.0009(11) 0.0177(15)
C42 0.0564(19) 0.106(3) 0.065(2) 0.045(2) -0.0066(16) -0.0121(18)
C43 0.073(2) 0.104(3) 0.075(2) 0.051(2) -0.0217(18) -0.036(2)
C44 0.0546(16) 0.078(2) 0.0505(16) 0.0283(14) -0.0186(13) -0.0240(15)
C45 0.0286(10) 0.0380(12) 0.0276(10) -0.0048(9) -0.0054(8) -0.0031(9)
C8 0.0234(9) 0.0214(9) 0.0193(9) -0.0024(7) -0.0012(7) -0.0078(7)
P2 0.0253(2) 0.0196(2) 0.0181(2) -0.00260(17) -0.00177(17) -0.00635(18)
C46 0.0298(10) 0.0206(9) 0.0178(9) -0.0031(7) -0.0022(7) -0.0042(7)
C47 0.0290(10) 0.0239(10) 0.0219(9) -0.0046(7) 0.0020(8) -0.0053(8)
C48 0.0332(11) 0.0240(10) 0.0226(10) -0.0041(7) 0.0046(8) -0.0057(8)
C49 0.0292(11) 0.0237(11) 0.0364(11) 0.0010(8) 0.0088(9) -0.0011(8)
C50 0.0286(11) 0.0284(11) 0.0462(13) -0.0008(9) 0.0051(9) -0.0068(9)
C51 0.0282(11) 0.0315(13) 0.0733(17) 0.0041(11) 0.0045(11) -0.0089(9)
C52 0.0286(12) 0.0378(14) 0.092(2) 0.0167(13) 0.0042(13) -0.0115(10)
C53 0.0367(13) 0.0385(14) 0.0634(17) 0.0254(12) 0.0093(12) -0.0020(10)
C54 0.0344(12) 0.0322(12) 0.0424(13) 0.0069(9) 0.0071(10) 0.0002(9)
C55 0.0381(11) 0.0218(10) 0.0203(9) -0.0012(7) -0.0008(8) -0.0029(8)
C56 0.0341(10) 0.0250(10) 0.0193(9) -0.0060(7) -0.0031(8) -0.0041(8)
C57 0.0371(11) 0.0193(10) 0.0260(10) -0.0058(7) -0.0072(8) -0.0022(8)
C58 0.0369(11) 0.0282(11) 0.0279(10) -0.0049(8) -0.0070(9) -0.0004(9)
C59 0.0438(13) 0.0310(12) 0.0315(11) -0.0045(9) -0.0140(10) 0.0014(9)
C60 0.0375(12) 0.0308(12) 0.0468(13) -0.0098(10) -0.0182(10) -0.0012(9)
C61 0.0405(12) 0.0273(11) 0.0416(12) -0.0049(9) -0.0089(10) -0.0100(9)
C62 0.0398(11) 0.0241(11) 0.0315(11) -0.0036(8) -0.0128(9) -0.0064(9)
C63 0.0338(10) 0.0210(10) 0.0219(9) -0.0036(7) -0.0039(8) -0.0064(8)
C64 0.0267(9) 0.0202(9) 0.0178(9) -0.0014(7) -0.0021(7) -0.0047(7)
C65 0.0251(9) 0.0238(10) 0.0229(9) -0.0006(7) -0.0033(7) -0.0078(8)
C66 0.0291(10) 0.0222(10) 0.0218(9) -0.0018(7) -0.0051(8) -0.0064(8)
C67 0.0321(10) 0.0273(10) 0.0202(9) -0.0025(7) -0.0015(8) -0.0116(8)
C68 0.0330(11) 0.0323(11) 0.0299(11) -0.0071(8) -0.0033(8) -0.0088(9)
C69 0.0361(12) 0.0448(13) 0.0351(12) -0.0048(9) -0.0086(9) -0.0167(10)
C70 0.0494(13) 0.0359(12) 0.0260(10) -0.0046(8) -0.0061(9) -0.0219(10)
C71 0.0437(12) 0.0286(11) 0.0269(10) -0.0062(8) -0.0028(9) -0.0106(9)
C72 0.0329(11) 0.0303(11) 0.0267(10) -0.0048(8) -0.0029(8) -0.0092(8)
C73 0.0268(10) 0.0261(10) 0.0228(9) -0.0051(7) -0.0012(8) -0.0044(8)
C74 0.0252(9) 0.0251(10) 0.0234(9) -0.0002(7) -0.0046(7) -0.0057(8)
C75 0.0248(10) 0.0253(10) 0.0296(10) -0.0026(8) -0.0028(8) -0.0049(8)
C76 0.0257(10) 0.0307(11) 0.0296(10) -0.0030(8) -0.0031(8) -0.0069(8)
C77 0.0284(10) 0.0372(12) 0.0313(11) -0.0020(9) 0.0020(8) -0.0082(9)
C78 0.0266(10) 0.0369(12) 0.0434(12) 0.0001(9) 0.0001(9) -0.0107(9)
C79 0.0304(11) 0.0365(12) 0.0415(12) -0.0070(9) -0.0051(9) -0.0138(9)
C80 0.0285(10) 0.0347(12) 0.0300(10) -0.0064(8) -0.0013(8) -0.0097(9)
C81 0.0287(10) 0.0247(10) 0.0231(9) -0.0032(7) -0.0049(8) -0.0093(8)
C9 0.0268(9) 0.0222(10) 0.0198(9) -0.0023(7) -0.0044(7) -0.0054(7)
P3 0.0254(2) 0.0214(2) 0.0188(2) -0.00434(17) -0.00344(18) -0.00482(18)
C82 0.0275(10) 0.0219(10) 0.0186(9) -0.0061(7) -0.0033(7) -0.0027(7)
C83 0.0278(10) 0.0272(10) 0.0205(9) -0.0058(7) -0.0010(7) -0.0078(8)
C84 0.0312(10) 0.0247(10) 0.0226(9) -0.0058(7) -0.0023(8) -0.0056(8)
C85 0.0290(10) 0.0258(11) 0.0309(11) -0.0030(8) 0.0029(8) -0.0037(8)
C86 0.0321(11) 0.0296(12) 0.0360(12) -0.0011(9) 0.0008(9) -0.0020(9)
C87 0.0371(12) 0.0328(13) 0.0476(14) 0.0083(10) 0.0053(10) 0.0016(10)
C88 0.0393(13) 0.0298(13) 0.0651(17) 0.0040(11) 0.0120(12) -0.0079(10)
C89 0.0409(13) 0.0360(13) 0.0604(16) -0.0053(11) 0.0039(11) -0.0173(10)
C90 0.0351(11) 0.0313(12) 0.0407(12) -0.0033(9) 0.0007(9) -0.0106(9)
C91 0.0308(10) 0.0251(10) 0.0242(10) -0.0042(8) -0.0074(8) -0.0020(8)
C92 0.0304(10) 0.0271(10) 0.0216(9) -0.0079(7) -0.0044(8) -0.0059(8)
C93 0.0348(11) 0.0337(12) 0.0251(10) -0.0029(8) -0.0094(8) -0.0105(9)
C94 0.0341(11) 0.0397(13) 0.0385(12) -0.0040(9) -0.0084(9) -0.0114(9)
C95 0.0343(12) 0.0559(16) 0.0464(14) -0.0015(11) -0.0131(10) -0.0132(11)
C96 0.0435(13) 0.0658(17) 0.0490(14) 0.0050(12) -0.0159(11) -0.0309(12)
C97 0.0533(14) 0.0492(15) 0.0415(13) 0.0038(10) -0.0151(11) -0.0287(12)
C98 0.0396(12) 0.0371(12) 0.0333(11) 0.0005(9) -0.0112(9) -0.0158(10)
C99 0.0315(10) 0.0212(10) 0.0201(9) -0.0064(7) -0.0029(7) -0.0061(8)
C100 0.0236(9) 0.0281(10) 0.0199(9) -0.0067(7) -0.0015(7) -0.0065(8)
C101 0.0262(10) 0.0279(11) 0.0236(9) -0.0038(8) -0.0022(8) -0.0075(8)
C102 0.0274(10) 0.0301(11) 0.0263(10) -0.0074(8) -0.0003(8) -0.0093(8)
C103 0.0356(11) 0.0333(11) 0.0244(10) -0.0081(8) 0.0028(8) -0.0139(9)
C104 0.0361(11) 0.0343(12) 0.0415(12) -0.0098(9) -0.0039(9) -0.0139(9)
C105 0.0477(14) 0.0335(13) 0.0614(16) -0.0063(11) -0.0093(12) -0.0126(11)
C106 0.0575(15) 0.0366(13) 0.0525(15) -0.0129(11) -0.0015(12) -0.0238(11)
C107 0.0630(16) 0.0454(14) 0.0338(12) -0.0073(10) -0.0058(11) -0.0314(12)
C108 0.0493(13) 0.0398(13) 0.0272(11) -0.0030(9) -0.0052(9) -0.0208(10)
C109 0.0329(11) 0.0341(11) 0.0221(10) -0.0079(8) -0.0029(8) -0.0105(9)
C110 0.0275(10) 0.0303(11) 0.0242(10) -0.0053(8) -0.0024(8) -0.0068(8)
C111 0.0328(11) 0.0319(11) 0.0224(10) -0.0075(8) -0.0017(8) -0.0031(8)
C112 0.0341(11) 0.0349(12) 0.0262(10) -0.0027(8) -0.0009(8) -0.0063(9)
C113 0.0398(12) 0.0377(13) 0.0329(12) 0.0011(9) 0.0027(9) -0.0053(10)
C114 0.0517(14) 0.0418(14) 0.0285(11) 0.0027(9) -0.0070(10) 0.0006(11)
C115 0.0553(15) 0.0481(15) 0.0326(12) -0.0064(10) -0.0189(11) -0.0036(12)
C116 0.0481(13) 0.0368(13) 0.0316(11) -0.0075(9) -0.0123(10) -0.0072(10)
C117 0.0279(10) 0.0258(10) 0.0254(10) -0.0065(8) -0.0031(8) -0.0070(8)
C300 0.078(3) 0.044(2) 0.074(3) 0.002(2) -0.031(2) -0.022(2)
O301 0.0431(16) 0.0406(15) 0.0693(18) -0.0098(12) -0.0045(13) -0.0170(12)
C302 0.038(2) 0.047(3) 0.099(5) -0.030(3) 0.015(3) -0.019(2)
C303 0.074(3) 0.063(3) 0.077(3) -0.049(3) 0.028(3) -0.035(2)
O304 0.098(3) 0.062(2) 0.046(2) -0.0235(17) 0.0210(19) -0.040(2)
C305 0.097(4) 0.130(5) 0.054(3) -0.029(3) -0.012(3) -0.027(4)
C400 0.128(11) 0.110(10) 0.066(6) 0.010(6) 0.010(6) -0.067(9)
O401 0.096(5) 0.076(5) 0.066(4) -0.018(3) 0.010(4) -0.048(4)
C402 0.073(7) 0.067(6) 0.094(7) -0.007(5) 0.006(5) -0.046(5)
C403 0.099(9) 0.050(6) 0.078(8) -0.019(6) 0.004(7) -0.027(6)
O404 0.105(6) 0.058(5) 0.073(5) -0.025(4) -0.005(5) -0.021(4)
C405 0.178(15) 0.064(8) 0.072(7) -0.013(6) -0.010(9) -0.029(9)

loop_
_atom_type_symbol
_atom_type_description
_atom_type_scat_dispersion_real
_atom_type_scat_dispersion_imag
_atom_type_scat_source
C C 0.0181 0.0091 'International Tables Vol C Tables 4.2.6.8 and 6.1.1.4'
H H 0.0000 0.0000 'International Tables Vol C Tables 4.2.6.8 and 6.1.1.4'
B B 0.0090 0.0039 'International Tables Vol C Tables 4.2.6.8 and 6.1.1.4'
N N 0.0311 0.0180 'International Tables Vol C Tables 4.2.6.8 and 6.1.1.4'
O O 0.0492 0.0322 'International Tables Vol C Tables 4.2.6.8 and 6.1.1.4'
P P 0.2955 0.4335 'International Tables Vol C Tables 4.2.6.8 and 6.1.1.4'
Fe Fe -1.1336 3.1974 'International Tables Vol C Tables 4.2.6.8 and 6.1.1.4'

loop_
_geom_angle_atom_site_label_1
_geom_angle_atom_site_label_2
_geom_angle_atom_site_label_3
_geom_angle
O1 Fe1 P1 110.04(5)
O1 Fe1 P2 120.24(6)
P1 Fe1 P2 92.155(19)
O1 Fe1 P3 138.53(5)
P1 Fe1 P3 95.287(19)
P2 Fe1 P3 89.837(18)
C118 O1 Fe1 127.31(14)
O1 C118 C119 122.8(2)
O1 C118 C123 119.9(2)
C119 C118 C123 117.4(2)
C118 C119 C120 121.4(2)
C118 C119 H119 119.3
C120 C119 H119 119.3
C121 C120 C119 119.7(2)
C121 C120 H120 120.1
C119 C120 H120 120.1
O2 C121 C120 122.9(2)
O2 C121 C122 117.3(2)
C120 C121 C122 119.7(2)
C123 C122 C121 120.3(2)
C123 C122 H122 119.8
C121 C122 H122 119.8
C122 C123 C118 121.4(2)
C122 C123 H123 119.3
C118 C123 H123 119.3
C121 O2 H1O 98.3(17)
C1 B1 C8 111.66(15)
C1 B1 C7 107.29(15)
C8 B1 C7 108.66(15)
C1 B1 C9 102.52(14)
C8 B1 C9 113.43(15)
C7 B1 C9 113.04(15)
C2 C1 C6 115.33(19)
C2 C1 B1 125.29(17)
C6 C1 B1 119.29(17)
C1 C2 C3 122.4(2)
C1 C2 H2 118.8
C3 C2 H2 118.8
C4 C3 C2 120.2(2)
C4 C3 H3 119.9
C2 C3 H3 119.9
C5 C4 C3 118.9(2)
C5 C4 H4 120.5
C3 C4 H4 120.5
C4 C5 C6 120.1(2)
C4 C5 H5 120.0
C6 C5 H5 120.0
C5 C6 C1 123.0(2)
C5 C6 H6 118.5
C1 C6 H6 118.5
B1 C7 P1 115.71(13)
B1 C7 H7A 108.4
P1 C7 H7A 108.4
B1 C7 H7B 108.4
P1 C7 H7B 108.4
H7A C7 H7B 107.4
C7 P1 C10 110.10(9)
C7 P1 C28 106.59(9)
C10 P1 C28 102.22(8)
C7 P1 Fe1 108.15(6)
C10 P1 Fe1 119.54(6)
C28 P1 Fe1 109.46(7)
C11 C10 C27 120.32(17)
C11 C10 P1 122.07(15)
C27 C10 P1 117.50(14)
C10 C11 C12 120.22(18)
C10 C11 H11 119.9
C12 C11 H11 119.9
C19 C12 C11 118.23(18)
C19 C12 C13 119.64(17)
C11 C12 C13 122.07(18)
C14 C13 C18 117.89(19)
C14 C13 C12 121.26(18)
C18 C13 C12 120.77(19)
C13 C14 C15 120.4(2)
C13 C14 H14 119.8
C15 C14 H14 119.8
C16 C15 C14 120.5(2)
C16 C15 H15 119.8
C14 C15 H15 119.8
C17 C16 C15 119.8(2)
C17 C16 H16 120.1
C15 C16 H16 120.1
C16 C17 C18 120.2(2)
C16 C17 H17 119.9
C18 C17 H17 119.9
C17 C18 C13 121.2(2)
C17 C18 H18 119.4
C13 C18 H18 119.4
C12 C19 C20 122.56(18)
C12 C19 H19 118.7
C20 C19 H19 118.7
C19 C20 C27 118.26(18)
C19 C20 C21 119.09(17)
C27 C20 C21 122.64(18)
C22 C21 C26 117.52(19)
C22 C21 C20 121.59(19)
C26 C21 C20 120.81(18)
C21 C22 C23 120.9(2)
C21 C22 H22 119.5
C23 C22 H22 119.5
C24 C23 C22 120.5(2)
C24 C23 H23 119.7
C22 C23 H23 119.7
C23 C24 C25 119.5(2)
C23 C24 H24 120.2
C25 C24 H24 120.2
C24 C25 C26 120.3(2)
C24 C25 H25 119.8
C26 C25 H25 119.8
C25 C26 C21 121.1(2)
C25 C26 H26 119.5
C21 C26 H26 119.5
C20 C27 C10 120.37(18)
C20 C27 H27 119.8
C10 C27 H27 119.8
C29 C28 C45 119.55(19)
C29 C28 P1 117.47(17)
C45 C28 P1 122.95(16)
C28 C29 C30 120.6(2)
C28 C29 H29 119.7
C30 C29 H29 119.7
C37 C30 C29 118.3(2)
C37 C30 C31 119.5(8)
C29 C30 C31 122.2(8)
C37 C30 C231 123.4(7)
C29 C30 C231 117.9(7)
C31 C30 C231 8.9(14)
C32 C31 C36 119.3(9)
C32 C31 C30 119.7(10)
C36 C31 C30 121.0(10)
C31 C32 C33 120.6(10)
C31 C32 H32 119.7
C33 C32 H32 119.7
C34 C33 C32 119.1(10)
C34 C33 H33 120.5
C32 C33 H33 120.5
C35 C34 C33 120.9(9)
C35 C34 H34 119.6
C33 C34 H34 119.6
C34 C35 C36 120.3(10)
C34 C35 H35 119.8
C36 C35 H35 119.8
C35 C36 C31 119.7(10)
C35 C36 H36 120.1
C31 C36 H36 120.1
C232 C231 C236 117.8(8)
C232 C231 C30 122.5(9)
C236 C231 C30 119.7(9)
C231 C232 C233 122.2(10)
C231 C232 H232 118.9
C233 C232 H232 118.9
C234 C233 C232 118.8(11)
C234 C233 H233 120.6
C232 C233 H233 120.6
C235 C234 C233 119.4(9)
C235 C234 H234 120.3
C233 C234 H234 120.3
C234 C235 C236 122.2(9)
C234 C235 H235 118.9
C236 C235 H235 118.9
C235 C236 C231 119.5(9)
C235 C236 H236 120.3
C231 C236 H236 120.3
C30 C37 C38 122.7(2)
C30 C37 H37 118.6
C38 C37 H37 118.6
C37 C38 C45 117.5(2)
C37 C38 C39 121.6(2)
C45 C38 C39 120.9(2)
C44 C39 C40 116.7(3)
C44 C39 C38 121.9(2)
C40 C39 C38 121.4(3)
C41 C40 C39 120.8(3)
C41 C40 H40 119.6
C39 C40 H40 119.6
C42 C41 C40 121.2(3)
C42 C41 H41 119.4
C40 C41 H41 119.4
C41 C42 C43 118.4(3)
C41 C42 H42 120.8
C43 C42 H42 120.8
C42 C43 C44 120.9(4)
C42 C43 H43 119.6
C44 C43 H43 119.6
C39 C44 C43 122.0(3)
C39 C44 H44 119.0
C43 C44 H44 119.0
C28 C45 C38 121.2(2)
C28 C45 H45 119.4
C38 C45 H45 119.4
B1 C8 P2 113.85(13)
B1 C8 H8A 108.8
P2 C8 H8A 108.8
B1 C8 H8B 108.8
P2 C8 H8B 108.8
H8A C8 H8B 107.7
C8 P2 C64 108.46(8)
C8 P2 C46 109.58(9)
C64 P2 C46 102.22(8)
C8 P2 Fe1 111.70(6)
C64 P2 Fe1 106.78(6)
C46 P2 Fe1 117.34(6)
C63 C46 C47 120.10(17)
C63 C46 P2 122.97(15)
C47 C46 P2 116.92(14)
C46 C47 C48 121.03(19)
C46 C47 H47 119.5
C48 C47 H47 119.5
C55 C48 C47 117.80(18)
C55 C48 C49 120.91(18)
C47 C48 C49 121.27(19)
C50 C49 C54 118.2(2)
C50 C49 C48 121.29(19)
C54 C49 C48 120.5(2)
C51 C50 C49 121.4(2)
C51 C50 H50 119.3
C49 C50 H50 119.3
C52 C51 C50 119.8(3)
C52 C51 H51 120.1
C50 C51 H51 120.1
C53 C52 C51 120.0(2)
C53 C52 H52 120.0
C51 C52 H52 120.0
C52 C53 C54 120.5(2)
C52 C53 H53 119.7
C54 C53 H53 119.7
C53 C54 C49 120.1(3)
C53 C54 H54 120.0
C49 C54 H54 120.0
C48 C55 C56 122.58(18)
C48 C55 H55 118.7
C56 C55 H55 118.7
C55 C56 C63 118.12(18)
C55 C56 C57 120.91(17)
C63 C56 C57 120.98(18)
C62 C57 C58 118.38(19)
C62 C57 C56 121.29(17)
C58 C57 C56 120.32(19)
C59 C58 C57 120.4(2)
C59 C58 H58 119.8
C57 C58 H58 119.8
C60 C59 C58 120.6(2)
C60 C59 H59 119.7
C58 C59 H59 119.7
C59 C60 C61 119.8(2)
C59 C60 H60 120.1
C61 C60 H60 120.1
C62 C61 C60 119.7(2)
C62 C61 H61 120.2
C60 C61 H61 120.2
C61 C62 C57 121.13(19)
C61 C62 H62 119.4
C57 C62 H62 119.4
C46 C63 C56 120.36(18)
C46 C63 H63 119.8
C56 C63 H63 119.8
C65 C64 C81 119.57(17)
C65 C64 P2 124.94(14)
C81 C64 P2 115.45(14)
C64 C65 C66 120.23(17)
C64 C65 H65 119.9
C66 C65 H65 119.9
C73 C66 C65 119.06(18)
C73 C66 C67 120.56(17)
C65 C66 C67 120.35(17)
C68 C67 C72 118.13(18)
C68 C67 C66 120.33(17)
C72 C67 C66 121.53(18)
C69 C68 C67 121.04(19)
C69 C68 H68 119.5
C67 C68 H68 119.5
C68 C69 C70 120.0(2)
C68 C69 H69 120.0
C70 C69 H69 120.0
C71 C70 C69 119.63(19)
C71 C70 H70 120.2
C69 C70 H70 120.2
C70 C71 C72 120.30(19)
C70 C71 H71 119.8
C72 C71 H71 119.8
C71 C72 C67 120.88(19)
C71 C72 H72 119.6
C67 C72 H72 119.6
C74 C73 C66 121.73(17)
C74 C73 H73 119.1
C66 C73 H73 119.1
C73 C74 C81 117.77(18)
C73 C74 C75 122.45(17)
C81 C74 C75 119.63(17)
C80 C75 C76 117.96(18)
C80 C75 C74 120.78(17)
C76 C75 C74 121.02(18)
C77 C76 C75 120.94(19)
C77 C76 H76 119.5
C75 C76 H76 119.5
C78 C77 C76 120.2(2)
C78 C77 H77 119.9
C76 C77 H77 119.9
C79 C78 C77 119.7(2)
C79 C78 H78 120.2
C77 C78 H78 120.2
C78 C79 C80 120.3(2)
C78 C79 H79 119.8
C80 C79 H79 119.8
C79 C80 C75 120.79(19)
C79 C80 H80 119.6
C75 C80 H80 119.6
C64 C81 C74 121.57(18)
C64 C81 H81 119.2
C74 C81 H81 119.2
B1 C9 P3 121.25(13)
B1 C9 H9A 107.0
P3 C9 H9A 107.0
B1 C9 H9B 107.0
P3 C9 H9B 107.0
H9A C9 H9B 106.8
C9 P3 C82 107.38(9)
C9 P3 C100 107.91(9)
C82 P3 C100 104.71(8)
C9 P3 Fe1 103.16(6)
C82 P3 Fe1 107.88(6)
C100 P3 Fe1 124.85(6)
C83 C82 C99 119.85(17)
C83 C82 P3 118.03(14)
C99 C82 P3 122.07(15)
C82 C83 C84 121.09(18)
C82 C83 H83 119.5
C84 C83 H83 119.5
C91 C84 C83 118.02(18)
C91 C84 C85 121.99(18)
C83 C84 C85 119.99(18)
C86 C85 C90 118.6(2)
C86 C85 C84 121.5(2)
C90 C85 C84 119.96(19)
C85 C86 C87 120.4(2)
C85 C86 H86 119.8
C87 C86 H86 119.8
C88 C87 C86 120.4(2)
C88 C87 H87 119.8
C86 C87 H87 119.8
C87 C88 C89 119.9(2)
C87 C88 H88 120.0
C89 C88 H88 120.0
C90 C89 C88 119.9(2)
C90 C89 H89 120.0
C88 C89 H89 120.0
C89 C90 C85 120.8(2)
C89 C90 H90 119.6
C85 C90 H90 119.6
C92 C91 C84 121.97(18)
C92 C91 H91 119.0
C84 C91 H91 119.0
C91 C92 C99 118.45(18)
C91 C92 C93 121.45(18)
C99 C92 C93 120.09(18)
C94 C93 C98 117.9(2)
C94 C93 C92 121.11(19)
C98 C93 C92 120.90(19)
C95 C94 C93 120.9(2)
C95 C94 H94 119.5
C93 C94 H94 119.5
C96 C95 C94 120.7(2)
C96 C95 H95 119.7
C94 C95 H95 119.7
C95 C96 C97 119.2(2)
C95 C96 H96 120.4
C97 C96 H96 120.4
C98 C97 C96 120.2(2)
C98 C97 H97 119.9
C96 C97 H97 119.9
C97 C98 C93 121.1(2)
C97 C98 H98 119.4
C93 C98 H98 119.4
C82 C99 C92 120.43(18)
C82 C99 H99 119.8
C92 C99 H99 119.8
C101 C100 C117 119.23(17)
C101 C100 P3 121.71(14)
C117 C100 P3 118.86(14)
C100 C101 C102 121.17(18)
C100 C101 H101 119.4
C102 C101 H101 119.4
C109 C102 C101 118.24(18)
C109 C102 C103 119.91(17)
C101 C102 C103 121.84(18)
C104 C103 C108 117.5(2)
C104 C103 C102 121.99(19)
C108 C103 C102 120.56(19)
C105 C104 C103 121.1(2)
C105 C104 H104 119.4
C103 C104 H104 119.4
C106 C105 C104 120.3(2)
C106 C105 H105 119.9
C104 C105 H105 119.9
C107 C106 C105 119.4(2)
C107 C106 H106 120.3
C105 C106 H106 120.3
C106 C107 C108 120.4(2)
C106 C107 H107 119.8
C108 C107 H107 119.8
C107 C108 C103 121.3(2)
C107 C108 H108 119.3
C103 C108 H108 119.3
C110 C109 C102 121.78(18)
C110 C109 H109 119.1
C102 C109 H109 119.1
C109 C110 C117 118.44(18)
C109 C110 C111 121.58(17)
C117 C110 C111 119.94(18)
C116 C111 C112 117.9(2)
C116 C111 C110 120.3(2)
C112 C111 C110 121.74(18)
C113 C112 C111 121.3(2)
C113 C112 H112 119.3
C111 C112 H112 119.3
C114 C113 C112 119.9(2)
C114 C113 H113 120.0
C112 C113 H113 120.0
C113 C114 C115 119.7(2)
C113 C114 H114 120.1
C115 C114 H114 120.1
C114 C115 C116 120.6(2)
C114 C115 H115 119.7
C116 C115 H115 119.7
C115 C116 C111 120.4(2)
C115 C116 H116 119.8
C111 C116 H116 119.8
C100 C117 C110 121.07(18)
C100 C117 H117 119.5
C110 C117 H117 119.5
C300 O301 C302 113.6(4)
O301 C302 C303 109.8(5)
O301 C302 H30D 109.7
C303 C302 H30D 109.7
O301 C302 H30E 109.7
C303 C302 H30E 109.7
H30D C302 H30E 108.2
O304 C303 C302 109.2(5)
O304 C303 H30F 109.8
C302 C303 H30F 109.8
O304 C303 H30G 109.8
C302 C303 H30G 109.8
H30F C303 H30G 108.3
C305 O304 C303 114.1(4)
O401 C400 H40A 109.5
O401 C400 H40B 109.5
H40A C400 H40B 109.5
O401 C400 H40C 109.5
H40A C400 H40C 109.5
H40B C400 H40C 109.5
C402 O401 C400 112.9(9)
O401 C402 C403 111.6(11)
O401 C402 H40D 109.3
C403 C402 H40D 109.3
O401 C402 H40E 109.3
C403 C402 H40E 109.3
H40D C402 H40E 108.0
O404 C403 C402 110.1(11)
O404 C403 H40F 109.7
C402 C403 H40F 109.7
O404 C403 H40G 109.7
C402 C403 H40G 109.7
H40F C403 H40G 108.2
C403 O404 C405 110.6(10)
O404 C405 H40H 109.5
O404 C405 H40I 109.5
H40H C405 H40I 109.5
O404 C405 H40J 109.5
H40H C405 H40J 109.5
H40I C405 H40J 109.5

loop_
_geom_bond_atom_site_label_1
_geom_bond_atom_site_label_2
_geom_bond_distance
Fe1 O1 1.8577(15)
Fe1 P1 2.3966(6)
Fe1 P2 2.4280(5)
Fe1 P3 2.4315(5)
O1 C118 1.327(3)
C118 C119 1.393(3)
C118 C123 1.401(3)
C119 C120 1.395(3)
C119 H119 0.9500
C120 C121 1.382(3)
C120 H120 0.9500
C121 O2 1.380(3)
C121 C122 1.383(3)
C122 C123 1.377(3)
C122 H122 0.9500
C123 H123 0.9500
O2 H1O 0.938(16)
B1 C1 1.632(3)
B1 C8 1.664(3)
B1 C7 1.688(3)
B1 C9 1.689(3)
C1 C2 1.386(3)
C1 C6 1.409(3)
C2 C3 1.393(3)
C2 H2 0.9500
C3 C4 1.388(3)
C3 H3 0.9500
C4 C5 1.376(3)
C4 H4 0.9500
C5 C6 1.377(3)
C5 H5 0.9500
C6 H6 0.9500
C7 P1 1.8120(19)
C7 H7A 0.9900
C7 H7B 0.9900
P1 C10 1.8345(19)
P1 C28 1.836(2)
C10 C11 1.395(3)
C10 C27 1.398(3)
C11 C12 1.401(3)
C11 H11 0.9500
C12 C19 1.393(3)
C12 C13 1.495(3)
C13 C14 1.393(3)
C13 C18 1.397(3)
C14 C15 1.396(3)
C14 H14 0.9500
C15 C16 1.376(4)
C15 H15 0.9500
C16 C17 1.374(4)
C16 H16 0.9500
C17 C18 1.385(3)
C17 H17 0.9500
C18 H18 0.9500
C19 C20 1.395(3)
C19 H19 0.9500
C20 C27 1.395(3)
C20 C21 1.489(3)
C21 C22 1.384(3)
C21 C26 1.399(3)
C22 C23 1.391(3)
C22 H22 0.9500
C23 C24 1.369(4)
C23 H23 0.9500
C24 C25 1.374(3)
C24 H24 0.9500
C25 C26 1.382(3)
C25 H25 0.9500
C26 H26 0.9500
C27 H27 0.9500
C28 C29 1.388(3)
C28 C45 1.389(3)
C29 C30 1.404(3)
C29 H29 0.9500
C30 C37 1.382(4)
C30 C31 1.480(9)
C30 C231 1.509(9)
C31 C32 1.376(10)
C31 C36 1.395(10)
C32 C33 1.399(10)
C32 H32 0.9500
C33 C34 1.374(10)
C33 H33 0.9500
C34 C35 1.366(10)
C34 H34 0.9500
C35 C36 1.386(10)
C35 H35 0.9500
C36 H36 0.9500
C231 C232 1.385(10)
C231 C236 1.405(9)
C232 C233 1.411(9)
C232 H232 0.9500
C233 C234 1.384(10)
C233 H233 0.9500
C234 C235 1.368(11)
C234 H234 0.9500
C235 C236 1.396(10)
C235 H235 0.9500
C236 H236 0.9500
C37 C38 1.392(4)
C37 H37 0.9500
C38 C45 1.404(3)
C38 C39 1.488(4)
C39 C44 1.378(4)
C39 C40 1.398(3)
C40 C41 1.397(4)
C40 H40 0.9500
C41 C42 1.364(5)
C41 H41 0.9500
C42 C43 1.371(5)
C42 H42 0.9500
C43 C44 1.387(4)
C43 H43 0.9500
C44 H44 0.9500
C45 H45 0.9500
C8 P2 1.8271(18)
C8 H8A 0.9900
C8 H8B 0.9900
P2 C64 1.8368(18)
P2 C46 1.8369(18)
C46 C63 1.390(3)
C46 C47 1.391(3)
C47 C48 1.399(3)
C47 H47 0.9500
C48 C55 1.393(3)
C48 C49 1.490(3)
C49 C50 1.394(3)
C49 C54 1.401(3)
C50 C51 1.387(3)
C50 H50 0.9500
C51 C52 1.380(4)
C51 H51 0.9500
C52 C53 1.380(4)
C52 H52 0.9500
C53 C54 1.395(3)
C53 H53 0.9500
C54 H54 0.9500
C55 C56 1.396(3)
C55 H55 0.9500
C56 C63 1.406(3)
C56 C57 1.488(3)
C57 C62 1.392(3)
C57 C58 1.401(3)
C58 C59 1.389(3)
C58 H58 0.9500
C59 C60 1.378(3)
C59 H59 0.9500
C60 C61 1.392(3)
C60 H60 0.9500
C61 C62 1.389(3)
C61 H61 0.9500
C62 H62 0.9500
C63 H63 0.9500
C64 C65 1.391(3)
C64 C81 1.391(3)
C65 C66 1.402(3)
C65 H65 0.9500
C66 C73 1.395(3)
C66 C67 1.489(3)
C67 C68 1.393(3)
C67 C72 1.399(3)
C68 C69 1.388(3)
C68 H68 0.9500
C69 C70 1.391(3)
C69 H69 0.9500
C70 C71 1.381(3)
C70 H70 0.9500
C71 C72 1.387(3)
C71 H71 0.9500
C72 H72 0.9500
C73 C74 1.395(3)
C73 H73 0.9500
C74 C81 1.401(3)
C74 C75 1.494(3)
C75 C80 1.397(3)
C75 C76 1.397(3)
C76 C77 1.389(3)
C76 H76 0.9500
C77 C78 1.381(3)
C77 H77 0.9500
C78 C79 1.381(3)
C78 H78 0.9500
C79 C80 1.389(3)
C79 H79 0.9500
C80 H80 0.9500
C81 H81 0.9500
C9 P3 1.8170(19)
C9 H9A 0.9900
C9 H9B 0.9900
P3 C82 1.8345(18)
P3 C100 1.8430(18)
C82 C83 1.390(3)
C82 C99 1.390(3)
C83 C84 1.398(3)
C83 H83 0.9500
C84 C91 1.396(3)
C84 C85 1.488(3)
C85 C86 1.393(3)
C85 C90 1.396(3)
C86 C87 1.393(3)
C86 H86 0.9500
C87 C88 1.375(4)
C87 H87 0.9500
C88 C89 1.387(4)
C88 H88 0.9500
C89 C90 1.386(3)
C89 H89 0.9500
C90 H90 0.9500
C91 C92 1.396(3)
C91 H91 0.9500
C92 C99 1.403(3)
C92 C93 1.491(3)
C93 C94 1.394(3)
C93 C98 1.395(3)
C94 C95 1.392(3)
C94 H94 0.9500
C95 C96 1.373(4)
C95 H95 0.9500
C96 C97 1.397(4)
C96 H96 0.9500
C97 C98 1.387(3)
C97 H97 0.9500
C98 H98 0.9500
C99 H99 0.9500
C100 C101 1.391(3)
C100 C117 1.394(3)
C101 C102 1.401(3)
C101 H101 0.9500
C102 C109 1.398(3)
C102 C103 1.487(3)
C103 C104 1.393(3)
C103 C108 1.401(3)
C104 C105 1.389(3)
C104 H104 0.9500
C105 C106 1.385(3)
C105 H105 0.9500
C106 C107 1.380(4)
C106 H106 0.9500
C107 C108 1.382(3)
C107 H107 0.9500
C108 H108 0.9500
C109 C110 1.393(3)
C109 H109 0.9500
C110 C117 1.400(3)
C110 C111 1.488(3)
C111 C116 1.391(3)
C111 C112 1.391(3)
C112 C113 1.388(3)
C112 H112 0.9500
C113 C114 1.373(3)
C113 H113 0.9500
C114 C115 1.376(4)
C114 H114 0.9500
C115 C116 1.391(3)
C115 H115 0.9500
C116 H116 0.9500
C117 H117 0.9500
C300 O301 1.407(5)
C300 H30A 0.9800
C300 H30B 0.9800
C300 H30C 0.9800
O301 C302 1.424(7)
C302 C303 1.473(10)
C302 H30D 0.9900
C302 H30E 0.9900
C303 O304 1.434(6)
C303 H30F 0.9900
C303 H30G 0.9900
O304 C305 1.399(7)
C305 H30H 0.9800
C305 H30I 0.9800
C305 H30J 0.9800
C400 O401 1.389(10)
C400 H40A 0.9800
C400 H40B 0.9800
C400 H40C 0.9800
O401 C402 1.375(10)
C402 C403 1.474(16)
C402 H40D 0.9900
C402 H40E 0.9900
C403 O404 1.406(13)
C403 H40F 0.9900
C403 H40G 0.9900
O404 C405 1.411(11)
C405 H40H 0.9800
C405 H40I 0.9800
C405 H40J 0.9800

loop_
_geom_hbond_atom_site_label_D
_geom_hbond_atom_site_label_H
_geom_hbond_atom_site_label_A
_geom_hbond_distance_DH
_geom_hbond_distance_HA
_geom_hbond_distance_DA
_geom_hbond_angle_DHA
O2 H1O O304 0.938(16) 1.801(18) 2.718(4) 165(2)
O2 H1O O404 0.938(16) 1.95(2) 2.735(9) 140(2)
